data_4031298
loop_
_publ_author_name
'Lee, Mijoon'
'Rucil, Tomas'
'Hesek, Dusan'
'Oliver, Allen G.'
'Fisher, Jed F.'
'Mobashery, Shahriar'

_publ_section_title
;
 Regioselective Control of the SNAr Amination of
 5-Substituted-2,4-Dichloropyrimidines Using Tertiary Amine Nucleophiles.
;
_journal_issue 15
_journal_name_full 'The Journal of organic chemistry'
_journal_page_first 7757
_journal_page_last 7763
_journal_paper_doi 10.1021/acs.joc.5b01044
_journal_volume 80
_journal_year 2015
_chemical_formula_moiety 'C23 H24 N4 O6 S2'
_chemical_formula_sum 'C23 H24 N4 O6 S2'
_chemical_formula_weight 516.58
_chemical_name_common
;
2-[[[4-[4-[(2-Diethylamino-5-nitropyrimidin-4-yl)oxy]phenoxy]phenyl]
sulfonyl]methyl]thiirane
;
_space_group_crystal_system triclinic
_space_group_IT_number 2
_space_group_name_Hall '-P 1'
_space_group_name_H-M_alt 'P -1'
_symmetry_space_group_name_Hall '-P 1'
_symmetry_space_group_name_H-M 'P -1'
_atom_sites_solution_hydrogens geom
_atom_sites_solution_primary direct
_atom_sites_solution_secondary difmap
_audit_creation_method SHELXL-2014/7
_cell_angle_alpha 99.512(2)
_cell_angle_beta 94.431(2)
_cell_angle_gamma 110.4980(10)
_cell_formula_units_Z 2
_cell_length_a 8.9883(7)
_cell_length_b 9.2469(7)
_cell_length_c 16.0819(16)
_cell_measurement_reflns_used 7241
_cell_measurement_temperature 121(2)
_cell_measurement_theta_max 27.39
_cell_measurement_theta_min 2.40
_cell_volume 1221.51(18)
_computing_cell_refinement 'Bruker SAINT v7.66A'
_computing_data_collection 'Bruker APEX-II v2011-4.1'
_computing_data_reduction 'Bruker SAINT v7.66A'
_computing_structure_refinement 'SHELXL-2014/7 (Sheldrick, 2014)'
_computing_structure_solution 'SHELXS-97 (Sheldrick, 2008)'
_diffrn_ambient_temperature 121(2)
_diffrn_detector_area_resol_mean 8.33
_diffrn_measured_fraction_theta_full 1.000
_diffrn_measured_fraction_theta_max 0.996
_diffrn_measurement_device_type 'Bruker APEX-II CCD'
_diffrn_measurement_method 'combination of \w and \f-scans '
_diffrn_radiation_monochromator graphite
_diffrn_radiation_source 'fine-focus sealed tube'
_diffrn_radiation_type MoK\a
_diffrn_radiation_wavelength 0.71073
_diffrn_reflns_av_R_equivalents 0.0175
_diffrn_reflns_av_unetI/netI 0.0194
_diffrn_reflns_laue_measured_fraction_full 1.000
_diffrn_reflns_laue_measured_fraction_max 0.996
_diffrn_reflns_limit_h_max 11
_diffrn_reflns_limit_h_min -11
_diffrn_reflns_limit_k_max 11
_diffrn_reflns_limit_k_min -11
_diffrn_reflns_limit_l_max 20
_diffrn_reflns_limit_l_min -19
_diffrn_reflns_number 17601
_diffrn_reflns_point_group_measured_fraction_full 1.000
_diffrn_reflns_point_group_measured_fraction_max 0.996
_diffrn_reflns_theta_full 25.242
_diffrn_reflns_theta_max 27.463
_diffrn_reflns_theta_min 1.298
_exptl_absorpt_coefficient_mu 0.265
_exptl_absorpt_correction_T_max 0.7456
_exptl_absorpt_correction_T_min 0.7035
_exptl_absorpt_correction_type multi-scan
_exptl_absorpt_process_details 'SADABS 2008 (Sheldrick, 2008)'
_exptl_crystal_colour colourless
_exptl_crystal_density_diffrn 1.405
_exptl_crystal_description plate
_exptl_crystal_F_000 540
_exptl_crystal_size_max 0.260
_exptl_crystal_size_mid 0.210
_exptl_crystal_size_min 0.080
_refine_diff_density_max 0.406
_refine_diff_density_min -0.368
_refine_diff_density_rms 0.053
_refine_ls_extinction_method none
_refine_ls_goodness_of_fit_ref 1.030
_refine_ls_hydrogen_treatment constr
_refine_ls_matrix_type full
_refine_ls_number_parameters 346
_refine_ls_number_reflns 5574
_refine_ls_number_restraints 0
_refine_ls_restrained_S_all 1.030
_refine_ls_R_factor_all 0.0526
_refine_ls_R_factor_gt 0.0433
_refine_ls_shift/su_max 0.000
_refine_ls_shift/su_mean 0.000
_refine_ls_structure_factor_coef Fsqd
_refine_ls_weighting_details 'w=1/[\s^2^(Fo^2^)+(0.0639P)^2^+0.6591P] where P=(Fo^2^+2Fc^2^)/3'
_refine_ls_weighting_scheme calc
_refine_ls_wR_factor_gt 0.1153
_refine_ls_wR_factor_ref 0.1223
_reflns_Friedel_coverage 0.000
_reflns_number_gt 4706
_reflns_number_total 5574
_reflns_threshold_expression 'I > 2\s(I)'
_cod_data_source_file jo5b01044_si_002.cif
_cod_data_source_block 13
_cod_depositor_comments 'Adding full bibliography for 4031286--4031299.cif.'
_cod_original_cell_volume 1221.50(18)
_cod_database_code 4031298
_shelx_shelxl_version_number 2014/7
_shelx_space_group_comment
;
The symmetry employed for this shelxl refinement is uniquely defined
by the following loop, which should always be used as a source of
symmetry information in preference to the above space-group names.
They are only intended as comments.
;
_shelx_estimated_absorpt_t_min 0.934
_shelx_estimated_absorpt_t_max 0.979

loop_
_space_group_symop_operation_xyz
'x, y, z'
'-x, -y, -z'

loop_
_atom_site_label
_atom_site_type_symbol
_atom_site_fract_x
_atom_site_fract_y
_atom_site_fract_z
_atom_site_U_iso_or_equiv
_atom_site_adp_type
_atom_site_occupancy
_atom_site_site_symmetry_order
_atom_site_calc_flag
_atom_site_refinement_flags_posn
_atom_site_refinement_flags_adp
_atom_site_refinement_flags_occupancy
_atom_site_disorder_assembly
_atom_site_disorder_group
S1 S 0.17348(5) 0.38576(5) 0.02416(3) 0.02868(12) Uani 1 1 d . . . . .
S2 S 0.1808(5) 0.6802(3) 0.26667(16) 0.0735(8) Uani 0.617(6) 1 d . . P A 1
S2' S 0.1118(6) 0.6680(6) 0.2554(3) 0.0641(10) Uani 0.383(6) 1 d . . P A 2
O1 O 0.43556(16) -0.05587(15) 0.14330(10) 0.0396(3) Uani 1 1 d . . . . .
O2 O 0.00169(16) 0.30936(16) 0.00919(10) 0.0414(3) Uani 1 1 d . . . . .
O3 O 0.25350(19) 0.43267(18) -0.04675(9) 0.0433(4) Uani 1 1 d . . . . .
O4 O 1.04210(14) 0.08631(14) 0.31588(8) 0.0290(3) Uani 1 1 d . . . . .
O5 O 1.36072(15) 0.20201(16) 0.35070(10) 0.0378(3) Uani 1 1 d . . . . .
O6 O 1.46510(16) 0.15754(18) 0.46474(11) 0.0490(4) Uani 1 1 d . . . . .
N1 N 0.92137(16) -0.12878(16) 0.37193(9) 0.0248(3) Uani 1 1 d . . . . .
N2 N 1.06731(16) -0.21602(17) 0.47234(9) 0.0270(3) Uani 1 1 d . . . . .
N3 N 0.79931(17) -0.35747(17) 0.41719(10) 0.0292(3) Uani 1 1 d . . . . .
N4 N 1.35069(17) 0.13086(17) 0.40935(10) 0.0307(3) Uani 1 1 d . . . . .
C1 C 0.5911(2) -0.0107(2) 0.18535(11) 0.0288(4) Uani 1 1 d . . . . .
C2 C 0.6462(2) 0.1030(2) 0.26011(12) 0.0293(4) Uani 1 1 d . . . . .
H2 H 0.5816 0.1590 0.2811 0.035 Uiso 1 1 calc R U . . .
C3 C 0.7965(2) 0.13386(19) 0.30387(11) 0.0261(3) Uani 1 1 d . . . . .
H3 H 0.8363 0.2114 0.3552 0.031 Uiso 1 1 calc R U . . .
C4 C 0.88744(19) 0.05077(19) 0.27207(11) 0.0252(3) Uani 1 1 d . . . . .
C5 C 0.8324(2) -0.0639(2) 0.19792(12) 0.0320(4) Uani 1 1 d . . . . .
H5 H 0.8966 -0.1208 0.1775 0.038 Uiso 1 1 calc R U . . .
C6 C 0.6824(2) -0.0946(2) 0.15382(12) 0.0328(4) Uani 1 1 d . . . . .
H6 H 0.6428 -0.1723 0.1025 0.039 Uiso 1 1 calc R U . . .
C7 C 0.3836(2) 0.0572(2) 0.12027(11) 0.0301(4) Uani 1 1 d . . . . .
C8 C 0.2202(2) 0.0228(2) 0.11518(13) 0.0353(4) Uani 1 1 d . . . . .
H8 H 0.1528 -0.0706 0.1307 0.042 Uiso 1 1 calc R U . . .
C9 C 0.1551(2) 0.1248(2) 0.08742(12) 0.0331(4) Uani 1 1 d . . . . .
H9 H 0.0430 0.1022 0.0836 0.040 Uiso 1 1 calc R U . . .
C10 C 0.2561(2) 0.26035(19) 0.06527(10) 0.0267(3) Uani 1 1 d . . . . .
C11 C 0.4202(2) 0.2962(2) 0.07117(11) 0.0303(4) Uani 1 1 d . . . . .
H11 H 0.4875 0.3902 0.0563 0.036 Uiso 1 1 calc R U . . .
C12 C 0.4859(2) 0.1938(2) 0.09893(12) 0.0314(4) Uani 1 1 d . . . . .
H12 H 0.5982 0.2167 0.1032 0.038 Uiso 1 1 calc R U . . .
C13 C 0.2267(2) 0.5583(2) 0.10576(12) 0.0326(4) Uani 1 1 d . . . . .
H13A H 0.3451 0.6105 0.1178 0.039 Uiso 0.617(6) 1 calc R U P A 1
H13B H 0.1828 0.6331 0.0860 0.039 Uiso 0.617(6) 1 calc R U P A 1
H13C H 0.3345 0.5807 0.1367 0.039 Uiso 0.383(6) 1 calc R U P A 2
H13D H 0.2325 0.6491 0.0793 0.039 Uiso 0.383(6) 1 calc R U P A 2
C14 C 0.1599(6) 0.5162(5) 0.1894(3) 0.0410(10) Uani 0.617(6) 1 d . . P A 1
H14A H 0.1978 0.4386 0.2119 0.049 Uiso 0.617(6) 1 calc R U P A 1
C15 C -0.0083(6) 0.4898(6) 0.1969(3) 0.0634(15) Uani 0.617(6) 1 d . . P A 1
H15A H -0.0671 0.4057 0.2263 0.076 Uiso 0.617(6) 1 calc R U P A 1
H15B H -0.0741 0.5074 0.1501 0.076 Uiso 0.617(6) 1 calc R U P A 1
C14' C 0.1152(8) 0.5425(7) 0.1648(4) 0.0364(15) Uani 0.383(6) 1 d . . P A 2
H14B H 0.0037 0.4879 0.1332 0.044 Uiso 0.383(6) 1 calc R U P A 2
C15' C 0.1356(8) 0.4628(7) 0.2362(4) 0.0467(17) Uani 0.383(6) 1 d . . P A 2
H15C H 0.2430 0.4603 0.2527 0.056 Uiso 0.383(6) 1 calc R U P A 2
H15D H 0.0439 0.3695 0.2428 0.056 Uiso 0.383(6) 1 calc R U P A 2
C16 C 1.05264(19) -0.01268(18) 0.36707(11) 0.0239(3) Uani 1 1 d . . . . .
C17 C 0.93261(19) -0.23181(19) 0.42059(11) 0.0248(3) Uani 1 1 d . . . . .
C18 C 1.1970(2) -0.0950(2) 0.46771(11) 0.0273(3) Uani 1 1 d . . . . .
H18 H 1.2937 -0.0788 0.5028 0.033 Uiso 1 1 calc R U . . .
C19 C 1.20046(19) 0.01027(19) 0.41452(11) 0.0261(3) Uani 1 1 d . . . . .
C20 C 0.6480(2) -0.3751(2) 0.36607(14) 0.0407(5) Uani 1 1 d . . . . .
H20A H 0.6413 -0.2698 0.3690 0.049 Uiso 1 1 calc R U . . .
H20B H 0.5563 -0.4399 0.3908 0.049 Uiso 1 1 calc R U . . .
C21 C 0.6352(3) -0.4515(3) 0.27404(16) 0.0555(6) Uani 1 1 d . . . . .
H21A H 0.5307 -0.4661 0.2434 0.083 Uiso 1 1 calc R U . . .
H21B H 0.6456 -0.5542 0.2709 0.083 Uiso 1 1 calc R U . . .
H21C H 0.7210 -0.3837 0.2480 0.083 Uiso 1 1 calc R U . . .
C22 C 0.8005(2) -0.4898(2) 0.45612(12) 0.0314(4) Uani 1 1 d . . . . .
H22A H 0.9062 -0.5002 0.4542 0.038 Uiso 1 1 calc R U . . .
H22B H 0.7176 -0.5885 0.4224 0.038 Uiso 1 1 calc R U . . .
C23 C 0.7692(2) -0.4696(2) 0.54739(13) 0.0385(4) Uani 1 1 d . . . . .
H23A H 0.7677 -0.5623 0.5697 0.058 Uiso 1 1 calc R U . . .
H23B H 0.6652 -0.4581 0.5499 0.058 Uiso 1 1 calc R U . . .
H23C H 0.8542 -0.3752 0.5818 0.058 Uiso 1 1 calc R U . . .

loop_
_atom_site_aniso_label
_atom_site_aniso_U_11
_atom_site_aniso_U_22
_atom_site_aniso_U_33
_atom_site_aniso_U_23
_atom_site_aniso_U_13
_atom_site_aniso_U_12
S1 0.0330(2) 0.0269(2) 0.0272(2) 0.00493(16) -0.00120(16) 0.01381(17)
S2 0.129(2) 0.0564(8) 0.0331(8) -0.0032(6) 0.0179(12) 0.0361(13)
S2' 0.103(3) 0.079(2) 0.0366(13) 0.0069(12) 0.0125(15) 0.067(2)
O1 0.0324(7) 0.0240(6) 0.0577(9) 0.0052(6) -0.0136(6) 0.0106(5)
O2 0.0353(7) 0.0300(7) 0.0554(9) 0.0062(6) -0.0112(6) 0.0128(6)
O3 0.0593(9) 0.0498(8) 0.0332(7) 0.0176(6) 0.0101(6) 0.0303(7)
O4 0.0226(6) 0.0265(6) 0.0389(7) 0.0097(5) 0.0015(5) 0.0095(5)
O5 0.0275(6) 0.0348(7) 0.0540(9) 0.0159(6) 0.0119(6) 0.0105(5)
O6 0.0225(7) 0.0473(8) 0.0653(10) 0.0142(8) -0.0105(6) 0.0009(6)
N1 0.0204(6) 0.0238(6) 0.0292(7) 0.0032(5) 0.0008(5) 0.0085(5)
N2 0.0239(7) 0.0273(7) 0.0282(7) 0.0047(6) -0.0004(5) 0.0087(6)
N3 0.0217(7) 0.0260(7) 0.0368(8) 0.0066(6) 0.0000(6) 0.0057(6)
N4 0.0202(7) 0.0253(7) 0.0443(9) 0.0033(6) 0.0036(6) 0.0078(6)
C1 0.0273(8) 0.0252(8) 0.0342(9) 0.0074(7) -0.0030(7) 0.0110(7)
C2 0.0285(8) 0.0255(8) 0.0373(9) 0.0061(7) 0.0042(7) 0.0144(7)
C3 0.0294(8) 0.0219(7) 0.0273(8) 0.0039(6) 0.0022(6) 0.0107(6)
C4 0.0228(8) 0.0254(8) 0.0297(8) 0.0087(6) 0.0030(6) 0.0105(6)
C5 0.0323(9) 0.0351(9) 0.0333(9) 0.0032(7) 0.0067(7) 0.0195(8)
C6 0.0357(10) 0.0327(9) 0.0276(9) -0.0009(7) 0.0000(7) 0.0137(8)
C7 0.0322(9) 0.0254(8) 0.0313(9) 0.0009(7) -0.0063(7) 0.0136(7)
C8 0.0304(9) 0.0257(8) 0.0465(11) 0.0082(8) -0.0028(8) 0.0079(7)
C9 0.0280(9) 0.0292(9) 0.0415(10) 0.0056(8) -0.0013(7) 0.0120(7)
C10 0.0328(9) 0.0266(8) 0.0227(8) 0.0033(6) 0.0005(6) 0.0149(7)
C11 0.0333(9) 0.0312(9) 0.0258(8) 0.0075(7) 0.0003(7) 0.0111(7)
C12 0.0286(9) 0.0340(9) 0.0312(9) 0.0064(7) -0.0014(7) 0.0127(7)
C13 0.0381(10) 0.0234(8) 0.0336(9) 0.0018(7) -0.0004(7) 0.0110(7)
C14 0.069(3) 0.042(2) 0.026(2) 0.0089(17) 0.0087(18) 0.0368(19)
C15 0.074(3) 0.088(3) 0.064(3) 0.047(2) 0.037(2) 0.054(3)
C14' 0.047(4) 0.030(3) 0.033(3) 0.004(2) 0.002(2) 0.017(2)
C15' 0.070(4) 0.036(3) 0.031(3) 0.010(2) 0.015(3) 0.013(3)
C16 0.0225(7) 0.0217(7) 0.0278(8) 0.0014(6) 0.0025(6) 0.0103(6)
C17 0.0224(8) 0.0243(7) 0.0266(8) 0.0020(6) 0.0028(6) 0.0089(6)
C18 0.0223(8) 0.0287(8) 0.0288(8) 0.0008(7) -0.0023(6) 0.0104(6)
C19 0.0194(7) 0.0240(8) 0.0329(9) 0.0016(7) 0.0026(6) 0.0078(6)
C20 0.0193(8) 0.0376(10) 0.0590(13) 0.0146(9) -0.0041(8) 0.0030(7)
C21 0.0532(13) 0.0406(11) 0.0553(14) 0.0036(10) -0.0244(11) 0.0055(10)
C22 0.0296(9) 0.0234(8) 0.0383(10) 0.0045(7) 0.0027(7) 0.0076(7)
C23 0.0408(11) 0.0300(9) 0.0439(11) 0.0086(8) 0.0131(9) 0.0101(8)

loop_
_atom_type_symbol
_atom_type_description
_atom_type_scat_dispersion_real
_atom_type_scat_dispersion_imag
_atom_type_scat_source
C C 0.0033 0.0016 'International Tables Vol C Tables 4.2.6.8 and 6.1.1.4'
H H 0.0000 0.0000 'International Tables Vol C Tables 4.2.6.8 and 6.1.1.4'
N N 0.0061 0.0033 'International Tables Vol C Tables 4.2.6.8 and 6.1.1.4'
O O 0.0106 0.0060 'International Tables Vol C Tables 4.2.6.8 and 6.1.1.4'
S S 0.1246 0.1234 'International Tables Vol C Tables 4.2.6.8 and 6.1.1.4'

loop_
_geom_angle_atom_site_label_1
_geom_angle_atom_site_label_2
_geom_angle_atom_site_label_3
_geom_angle
O2 S1 O3 117.89(9)
O2 S1 C10 108.54(8)
O3 S1 C10 107.88(8)
O2 S1 C13 108.66(9)
O3 S1 C13 107.20(9)
C10 S1 C13 106.07(8)
C14 S2 C15 44.5(2)
C14' S2' C15' 47.5(3)
C7 O1 C1 119.31(13)
C16 O4 C4 115.31(12)
C16 N1 C17 118.04(14)
C18 N2 C17 114.90(14)
C17 N3 C22 121.83(14)
C17 N3 C20 120.51(15)
C22 N3 C20 117.36(14)
O5 N4 O6 122.78(15)
O5 N4 C19 119.50(14)
O6 N4 C19 117.72(16)
C6 C1 C2 121.49(16)
C6 C1 O1 117.01(16)
C2 C1 O1 121.22(16)
C3 C2 C1 119.20(16)
C3 C2 H2 120.4
C1 C2 H2 120.4
C4 C3 C2 119.17(16)
C4 C3 H3 120.4
C2 C3 H3 120.4
C3 C4 C5 121.85(15)
C3 C4 O4 118.67(15)
C5 C4 O4 119.46(15)
C4 C5 C6 119.11(16)
C4 C5 H5 120.4
C6 C5 H5 120.4
C1 C6 C5 119.17(16)
C1 C6 H6 120.4
C5 C6 H6 120.4
O1 C7 C8 115.50(16)
O1 C7 C12 122.87(16)
C8 C7 C12 121.55(16)
C7 C8 C9 119.77(17)
C7 C8 H8 120.1
C9 C8 H8 120.1
C8 C9 C10 119.02(17)
C8 C9 H9 120.5
C10 C9 H9 120.5
C11 C10 C9 121.38(16)
C11 C10 S1 119.07(13)
C9 C10 S1 119.49(13)
C10 C11 C12 119.73(17)
C10 C11 H11 120.1
C12 C11 H11 120.1
C11 C12 C7 118.54(17)
C11 C12 H12 120.7
C7 C12 H12 120.7
C14' C13 S1 112.5(3)
C14 C13 S1 110.96(18)
C14 C13 H13A 109.4
S1 C13 H13A 109.4
C14 C13 H13B 109.4
S1 C13 H13B 109.4
H13A C13 H13B 108.0
C14' C13 H13C 109.1
S1 C13 H13C 109.1
C14' C13 H13D 109.1
S1 C13 H13D 109.1
H13C C13 H13D 107.8
C15 C14 C13 119.6(4)
C15 C14 S2 79.2(3)
C13 C14 S2 113.7(3)
C15 C14 H14A 113.3
C13 C14 H14A 113.3
S2 C14 H14A 113.3
C14 C15 S2 56.4(3)
C14 C15 H15A 118.1
S2 C15 H15A 118.1
C14 C15 H15B 118.1
S2 C15 H15B 118.1
H15A C15 H15B 115.3
C13 C14' C15' 117.6(6)
C13 C14' S2' 131.6(5)
C15' C14' S2' 74.9(4)
C13 C14' H14B 109.2
C15' C14' H14B 109.2
S2' C14' H14B 109.2
C14' C15' S2' 57.6(3)
C14' C15' H15C 118.0
S2' C15' H15C 118.0
C14' C15' H15D 118.0
S2' C15' H15D 118.0
H15C C15' H15D 115.2
N1 C16 O4 117.90(14)
N1 C16 C19 121.25(15)
O4 C16 C19 120.85(14)
N3 C17 N1 116.25(14)
N3 C17 N2 118.49(15)
N1 C17 N2 125.26(15)
N2 C18 C19 123.98(15)
N2 C18 H18 118.0
C19 C18 H18 118.0
C18 C19 C16 116.21(15)
C18 C19 N4 119.54(15)
C16 C19 N4 124.23(15)
N3 C20 C21 112.36(18)
N3 C20 H20A 109.1
C21 C20 H20A 109.1
N3 C20 H20B 109.1
C21 C20 H20B 109.1
H20A C20 H20B 107.9
C20 C21 H21A 109.5
C20 C21 H21B 109.5
H21A C21 H21B 109.5
C20 C21 H21C 109.5
H21A C21 H21C 109.5
H21B C21 H21C 109.5
N3 C22 C23 112.72(15)
N3 C22 H22A 109.0
C23 C22 H22A 109.0
N3 C22 H22B 109.0
C23 C22 H22B 109.0
H22A C22 H22B 107.8
C22 C23 H23A 109.5
C22 C23 H23B 109.5
H23A C23 H23B 109.5
C22 C23 H23C 109.5
H23A C23 H23C 109.5
H23B C23 H23C 109.5

loop_
_geom_bond_atom_site_label_1
_geom_bond_atom_site_label_2
_geom_bond_distance
S1 O2 1.4365(14)
S1 O3 1.4415(15)
S1 C10 1.7645(17)
S1 C13 1.7812(18)
S2 C14 1.738(4)
S2 C15 2.050(6)
S2' C14' 1.715(7)
S2' C15' 1.960(7)
O1 C7 1.376(2)
O1 C1 1.392(2)
O4 C16 1.350(2)
O4 C4 1.4103(19)
O5 N4 1.228(2)
O6 N4 1.233(2)
N1 C16 1.306(2)
N1 C17 1.353(2)
N2 C18 1.320(2)
N2 C17 1.364(2)
N3 C17 1.335(2)
N3 C22 1.467(2)
N3 C20 1.476(2)
N4 C19 1.438(2)
C1 C6 1.383(3)
C1 C2 1.386(3)
C2 C3 1.385(2)
C2 H2 0.9500
C3 C4 1.377(2)
C3 H3 0.9500
C4 C5 1.384(2)
C5 C6 1.385(3)
C5 H5 0.9500
C6 H6 0.9500
C7 C8 1.382(3)
C7 C12 1.392(3)
C8 C9 1.384(2)
C8 H8 0.9500
C9 C10 1.387(3)
C9 H9 0.9500
C10 C11 1.386(2)
C11 C12 1.390(2)
C11 H11 0.9500
C12 H12 0.9500
C13 C14' 1.421(7)
C13 C14 1.567(4)
C13 H13A 0.9900
C13 H13B 0.9900
C13 H13C 0.9900
C13 H13D 0.9900
C14 C15 1.463(7)
C14 H14A 1.0000
C15 H15A 0.9900
C15 H15B 0.9900
C14' C15' 1.496(9)
C14' H14B 1.0000
C15' H15C 0.9900
C15' H15D 0.9900
C16 C19 1.409(2)
C18 C19 1.392(2)
C18 H18 0.9500
C20 C21 1.508(3)
C20 H20A 0.9900
C20 H20B 0.9900
C21 H21A 0.9800
C21 H21B 0.9800
C21 H21C 0.9800
C22 C23 1.510(3)
C22 H22A 0.9900
C22 H22B 0.9900
C23 H23A 0.9800
C23 H23B 0.9800
C23 H23C 0.9800

loop_
_geom_torsion_atom_site_label_1
_geom_torsion_atom_site_label_2
_geom_torsion_atom_site_label_3
_geom_torsion_atom_site_label_4
_geom_torsion
C7 O1 C1 C6 -130.80(18)
C7 O1 C1 C2 55.2(2)
C6 C1 C2 C3 0.4(3)
O1 C1 C2 C3 174.16(15)
C1 C2 C3 C4 -0.1(3)
C2 C3 C4 C5 -0.6(3)
C2 C3 C4 O4 178.25(14)
C16 O4 C4 C3 99.56(18)
C16 O4 C4 C5 -81.6(2)
C3 C4 C5 C6 0.9(3)
O4 C4 C5 C6 -177.96(16)
C2 C1 C6 C5 -0.1(3)
O1 C1 C6 C5 -174.14(16)
C4 C5 C6 C1 -0.5(3)
C1 O1 C7 C8 -152.13(18)
C1 O1 C7 C12 31.2(3)
O1 C7 C8 C9 -176.03(17)
C12 C7 C8 C9 0.7(3)
C7 C8 C9 C10 -0.1(3)
C8 C9 C10 C11 -0.6(3)
C8 C9 C10 S1 176.48(15)
O2 S1 C10 C11 169.10(14)
O3 S1 C10 C11 40.29(16)
C13 S1 C10 C11 -74.31(16)
O2 S1 C10 C9 -8.07(17)
O3 S1 C10 C9 -136.87(15)
C13 S1 C10 C9 108.53(15)
C9 C10 C11 C12 0.7(3)
S1 C10 C11 C12 -176.41(14)
C10 C11 C12 C7 -0.1(3)
O1 C7 C12 C11 175.88(16)
C8 C7 C12 C11 -0.6(3)
O2 S1 C13 C14' 30.2(4)
O3 S1 C13 C14' 158.6(4)
C10 S1 C13 C14' -86.3(4)
O2 S1 C13 C14 57.6(2)
O3 S1 C13 C14 -174.0(2)
C10 S1 C13 C14 -59.0(2)
S1 C13 C14 C15 -80.2(4)
S1 C13 C14 S2 -171.0(2)
C15 S2 C14 C13 117.7(4)
C13 C14 C15 S2 -111.2(4)
S1 C13 C14' C15' 83.8(5)
S1 C13 C14' S2' 177.9(5)
C15' S2' C14' C13 -113.7(8)
C13 C14' C15' S2' 129.4(5)
C17 N1 C16 O4 177.47(14)
C17 N1 C16 C19 -3.4(2)
C4 O4 C16 N1 -0.7(2)
C4 O4 C16 C19 -179.82(15)
C22 N3 C17 N1 170.54(15)
C20 N3 C17 N1 -3.1(2)
C22 N3 C17 N2 -10.0(2)
C20 N3 C17 N2 176.41(16)
C16 N1 C17 N3 -173.48(15)
C16 N1 C17 N2 7.1(3)
C18 N2 C17 N3 175.42(15)
C18 N2 C17 N1 -5.2(2)
C17 N2 C18 C19 -0.3(2)
N2 C18 C19 C16 3.4(3)
N2 C18 C19 N4 -175.12(16)
N1 C16 C19 C18 -1.5(2)
O4 C16 C19 C18 177.67(15)
N1 C16 C19 N4 177.01(15)
O4 C16 C19 N4 -3.8(3)
O5 N4 C19 C18 165.01(16)
O6 N4 C19 C18 -14.7(2)
O5 N4 C19 C16 -13.4(3)
O6 N4 C19 C16 166.91(17)
C17 N3 C20 C21 85.7(2)
C22 N3 C20 C21 -88.2(2)
C17 N3 C22 C23 90.4(2)
C20 N3 C22 C23 -95.79(19)
